data_7129331
loop_
_publ_author_name
'Xia, Dong'
'Duan, Xin-Fang'

_publ_section_title
;
 Tandem vinyl radical Minisci-type annulation on pyridines: one-pot
 expeditious access to azaindenones
;
_journal_name_full 'Chemical Communications'
_journal_paper_doi 10.1039/D1CC06204B
_journal_year 2021
_chemical_formula_sum 'C25 H22 N2 O'
_chemical_formula_weight 366.44
_space_group_crystal_system orthorhombic
_space_group_IT_number 29
_space_group_name_Hall 'P 2c -2ac'
_space_group_name_H-M_alt 'P c a 21'
_atom_sites_solution_hydrogens geom
_audit_block_doi 10.5517/ccdc.csd.cc28wrmk
_audit_creation_method SHELXL-2018/1
_audit_update_record
;
2021-09-25 deposited with the CCDC.	2021-11-24 downloaded from the CCDC.
;
_cell_angle_alpha 90
_cell_angle_beta 90
_cell_angle_gamma 90
_cell_formula_units_Z 4
_cell_length_a 22.1929(4)
_cell_length_b 12.0792(3)
_cell_length_c 7.0699(2)
_cell_measurement_temperature 100(2)
_cell_volume 1895.25(8)
_computing_structure_refinement 'SHELXL-2018/1 (Sheldrick, 2018)'
_computing_structure_solution 'SHELXT 2014/5 (Sheldrick, 2014)'
_diffrn_ambient_temperature 100(2)
_diffrn_measured_fraction_theta_full 0.998
_diffrn_measured_fraction_theta_max 0.957
_diffrn_radiation_type CuK\a
_diffrn_radiation_wavelength 1.54184
_diffrn_reflns_av_R_equivalents 0.0368
_diffrn_reflns_av_unetI/netI 0.0434
_diffrn_reflns_Laue_measured_fraction_full 0.998
_diffrn_reflns_Laue_measured_fraction_max 0.957
_diffrn_reflns_limit_h_max 27
_diffrn_reflns_limit_h_min -27
_diffrn_reflns_limit_k_max 15
_diffrn_reflns_limit_k_min -5
_diffrn_reflns_limit_l_max 8
_diffrn_reflns_limit_l_min -7
_diffrn_reflns_number 6734
_diffrn_reflns_point_group_measured_fraction_full 0.809
_diffrn_reflns_point_group_measured_fraction_max 0.760
_diffrn_reflns_theta_full 67.684
_diffrn_reflns_theta_max 76.416
_diffrn_reflns_theta_min 3.659
_exptl_absorpt_coefficient_mu 0.615
_exptl_crystal_density_diffrn 1.284
_exptl_crystal_F_000 776
_refine_diff_density_max 0.246
_refine_diff_density_min -0.215
_refine_diff_density_rms 0.047
_refine_ls_abs_structure_details
;
 Flack x determined using 881 quotients [(I+)-(I-)]/[(I+)+(I-)]
 (Parsons, Flack and Wagner, Acta Cryst. B69 (2013) 249-259).
;
_refine_ls_abs_structure_Flack -0.1(2)
_refine_ls_extinction_coef 0.0016(4)
_refine_ls_extinction_expression Fc^*^=kFc[1+0.001xFc^2^\l^3^/sin(2\q)]^-1/4^
_refine_ls_extinction_method 'SHELXL-2018/1 (Sheldrick 2018)'
_refine_ls_goodness_of_fit_ref 1.051
_refine_ls_hydrogen_treatment constr
_refine_ls_matrix_type full
_refine_ls_number_parameters 254
_refine_ls_number_reflns 3021
_refine_ls_number_restraints 1
_refine_ls_restrained_S_all 1.051
_refine_ls_R_factor_all 0.0377
_refine_ls_R_factor_gt 0.0363
_refine_ls_shift/su_max 0.000
_refine_ls_shift/su_mean 0.000
_refine_ls_structure_factor_coef Fsqd
_refine_ls_weighting_details 'w=1/[\s^2^(Fo^2^)+(0.0532P)^2^+0.2806P] where P=(Fo^2^+2Fc^2^)/3'
_refine_ls_weighting_scheme calc
_refine_ls_wR_factor_gt 0.0935
_refine_ls_wR_factor_ref 0.0949
_reflns_Friedel_coverage 0.462
_reflns_Friedel_fraction_full 0.582
_reflns_Friedel_fraction_max 0.525
_reflns_number_gt 2902
_reflns_number_total 3021
_reflns_threshold_expression 'I > 2\s(I)'
_cod_data_source_file d1cc06204b2.cif
_cod_data_source_block 20210815a_auto
_cod_database_code 7129331
_shelx_shelxl_version_number 2018/1
_shelx_space_group_comment
;
The symmetry employed for this shelxl refinement is uniquely defined
by the following loop, which should always be used as a source of
symmetry information in preference to the above space-group names.
They are only intended as comments.
;

loop_
_space_group_symop_operation_xyz
'x, y, z'
'-x, -y, z+1/2'
'x+1/2, -y, z'
'-x+1/2, y, z+1/2'

loop_
_atom_site_label
_atom_site_type_symbol
_atom_site_fract_x
_atom_site_fract_y
_atom_site_fract_z
_atom_site_U_iso_or_equiv
_atom_site_adp_type
_atom_site_occupancy
_atom_site_site_symmetry_order
_atom_site_calc_flag
_atom_site_refinement_flags_posn
_atom_site_refinement_flags_adp
_atom_site_refinement_flags_occupancy
_atom_site_disorder_assembly
_atom_site_disorder_group
O28 O 0.74787(6) 0.20891(10) 0.5060(3) 0.0278(3) Uani 1 1 d . . . . .
N1 N 0.73499(7) 0.60010(11) 0.4907(3) 0.0191(3) Uani 1 1 d . . . . .
C9 C 0.79482(8) 0.62442(14) 0.4961(4) 0.0202(4) Uani 1 1 d . . . . .
N16 N 0.87784(10) 0.89384(15) 0.5623(4) 0.0386(5) Uani 1 1 d . . . . .
C2 C 0.72092(8) 0.49392(14) 0.4953(3) 0.0182(4) Uani 1 1 d . . . . .
C5 C 0.72736(8) 0.30211(14) 0.5059(4) 0.0209(4) Uani 1 1 d . . . . .
C15 C 0.55519(9) 0.48812(16) 0.3643(3) 0.0221(4) Uani 1 1 d . . . . .
H15 H 0.555470 0.418661 0.301336 0.027 Uiso 1 1 calc R U . . .
C3 C 0.65829(8) 0.44753(13) 0.4922(3) 0.0183(4) Uani 1 1 d . . . . .
C18 C 0.80859(9) 0.74481(14) 0.4968(4) 0.0215(4) Uani 1 1 d . . . . .
C6 C 0.76247(8) 0.40755(14) 0.5032(4) 0.0201(4) Uani 1 1 d . . . . .
C7 C 0.82284(8) 0.43115(15) 0.5039(4) 0.0215(4) Uani 1 1 d . . . . .
H7 H 0.852255 0.374040 0.506551 0.026 Uiso 1 1 calc R U . . .
C10 C 0.60503(8) 0.51966(14) 0.4740(3) 0.0187(4) Uani 1 1 d . . . . .
C26 C 0.55651(10) 0.10247(17) 0.3245(4) 0.0255(5) Uani 1 1 d . . . . .
H26A H 0.517392 0.141539 0.333291 0.031 Uiso 1 1 calc R U . . .
H26B H 0.556921 0.059819 0.204924 0.031 Uiso 1 1 calc R U . . .
C4 C 0.66163(8) 0.33527(14) 0.5033(3) 0.0201(4) Uani 1 1 d . . . . .
C19 C 0.76477(10) 0.82118(16) 0.4442(3) 0.0260(5) Uani 1 1 d . . . . .
H19 H 0.726159 0.796693 0.403984 0.031 Uiso 1 1 calc R U . . .
C23 C 0.61813(9) 0.16949(17) 0.6764(3) 0.0230(5) Uani 1 1 d . . . . .
H23A H 0.656726 0.128952 0.664685 0.028 Uiso 1 1 calc R U . . .
H23B H 0.618668 0.210819 0.797272 0.028 Uiso 1 1 calc R U . . .
C11 C 0.60375(9) 0.62350(15) 0.5628(3) 0.0209(4) Uani 1 1 d . . . . .
H11 H 0.637362 0.647198 0.635465 0.025 Uiso 1 1 calc R U . . .
C14 C 0.50550(10) 0.55712(18) 0.3468(4) 0.0268(5) Uani 1 1 d . . . . .
H14 H 0.471900 0.534562 0.272976 0.032 Uiso 1 1 calc R U . . .
C12 C 0.55382(9) 0.69195(15) 0.5453(3) 0.0251(5) Uani 1 1 d . . . . .
H12 H 0.553194 0.761555 0.607790 0.030 Uiso 1 1 calc R U . . .
C8 C 0.83936(8) 0.54309(14) 0.5007(3) 0.0210(4) Uani 1 1 d . . . . .
H8 H 0.880707 0.563455 0.501644 0.025 Uiso 1 1 calc R U . . .
C20 C 0.77789(11) 0.93315(17) 0.4508(3) 0.0294(5) Uani 1 1 d . . . . .
H20 H 0.748714 0.986770 0.415106 0.035 Uiso 1 1 calc R U . . .
C27 C 0.60778(10) 0.18729(17) 0.3224(4) 0.0243(5) Uani 1 1 d . . . . .
H27A H 0.601245 0.240225 0.217520 0.029 Uiso 1 1 calc R U . . .
H27B H 0.646440 0.148684 0.299478 0.029 Uiso 1 1 calc R U . . .
C24 C 0.56559(10) 0.08675(17) 0.6769(4) 0.0256(5) Uani 1 1 d . . . . .
H24A H 0.570670 0.034050 0.782928 0.031 Uiso 1 1 calc R U . . .
H24B H 0.527219 0.127018 0.696068 0.031 Uiso 1 1 calc R U . . .
C25 C 0.56302(9) 0.02331(15) 0.4913(4) 0.0276(5) Uani 1 1 d . . . . .
H25A H 0.528397 -0.028355 0.493510 0.033 Uiso 1 1 calc R U . . .
H25B H 0.600279 -0.020871 0.476231 0.033 Uiso 1 1 calc R U . . .
C22 C 0.61158(8) 0.25128(14) 0.5104(3) 0.0206(4) Uani 1 1 d . . . . .
H22 H 0.572801 0.292221 0.527580 0.025 Uiso 1 1 calc R U . . .
C21 C 0.83453(10) 0.96476(16) 0.5107(4) 0.0313(5) Uani 1 1 d . . . . .
H21 H 0.843322 1.041682 0.515562 0.038 Uiso 1 1 calc R U . . .
C13 C 0.50497(9) 0.65930(18) 0.4373(4) 0.0275(5) Uani 1 1 d . . . . .
H13 H 0.471045 0.706721 0.424964 0.033 Uiso 1 1 calc R U . . .
C17 C 0.86428(10) 0.78570(17) 0.5546(4) 0.0321(5) Uani 1 1 d . . . . .
H17 H 0.894431 0.734013 0.590585 0.039 Uiso 1 1 calc R U . . .

loop_
_atom_site_aniso_label
_atom_site_aniso_U_11
_atom_site_aniso_U_22
_atom_site_aniso_U_33
_atom_site_aniso_U_23
_atom_site_aniso_U_13
_atom_site_aniso_U_12
O28 0.0284(7) 0.0170(6) 0.0379(9) -0.0008(7) 0.0028(8) 0.0036(5)
N1 0.0213(7) 0.0180(7) 0.0180(8) -0.0008(7) -0.0006(8) -0.0020(5)
C9 0.0233(9) 0.0215(8) 0.0158(9) 0.0007(9) 0.0003(9) -0.0033(6)
N16 0.0358(10) 0.0277(9) 0.0524(15) -0.0054(10) -0.0014(10) -0.0119(7)
C2 0.0214(8) 0.0197(8) 0.0133(9) -0.0003(9) -0.0008(8) -0.0007(6)
C5 0.0242(9) 0.0196(8) 0.0189(10) 0.0003(9) 0.0014(10) -0.0004(6)
C15 0.0236(10) 0.0242(9) 0.0185(10) 0.0015(8) -0.0001(8) -0.0036(7)
C3 0.0212(8) 0.0188(8) 0.0149(9) 0.0001(8) 0.0001(9) -0.0022(6)
C18 0.0249(9) 0.0214(8) 0.0180(9) -0.0022(9) 0.0012(9) -0.0051(6)
C6 0.0248(9) 0.0179(8) 0.0177(9) 0.0003(8) -0.0006(9) -0.0007(6)
C7 0.0220(8) 0.0224(8) 0.0202(10) 0.0014(9) -0.0003(10) 0.0024(6)
C10 0.0196(8) 0.0194(8) 0.0171(11) 0.0029(8) 0.0030(8) -0.0017(6)
C26 0.0291(11) 0.0226(10) 0.0248(12) -0.0033(9) -0.0040(9) -0.0032(8)
C4 0.0235(9) 0.0195(8) 0.0172(9) -0.0022(9) 0.0008(9) -0.0008(6)
C19 0.0306(11) 0.0232(9) 0.0243(11) 0.0005(9) -0.0026(9) -0.0037(7)
C23 0.0270(10) 0.0205(9) 0.0216(11) 0.0009(8) 0.0007(9) -0.0033(8)
C11 0.0211(9) 0.0204(8) 0.0213(10) 0.0015(8) 0.0008(8) -0.0011(7)
C14 0.0223(10) 0.0343(11) 0.0238(11) 0.0054(9) -0.0035(9) -0.0018(8)
C12 0.0278(10) 0.0189(8) 0.0287(14) 0.0023(8) 0.0039(9) 0.0017(7)
C8 0.0182(8) 0.0263(9) 0.0186(9) 0.0012(9) -0.0020(9) -0.0025(6)
C20 0.0414(12) 0.0211(9) 0.0256(13) 0.0003(9) -0.0002(10) -0.0012(8)
C27 0.0288(11) 0.0212(9) 0.0228(11) -0.0010(8) 0.0010(9) -0.0025(8)
C24 0.0253(10) 0.0217(9) 0.0296(13) 0.0050(9) 0.0003(10) -0.0049(8)
C25 0.0285(9) 0.0187(8) 0.0358(12) 0.0004(10) -0.0010(11) -0.0047(7)
C22 0.0219(9) 0.0174(8) 0.0226(10) -0.0009(8) 0.0002(9) -0.0010(6)
C21 0.0428(12) 0.0208(9) 0.0304(12) -0.0035(10) 0.0047(11) -0.0105(8)
C13 0.0225(9) 0.0304(10) 0.0296(12) 0.0097(9) 0.0026(9) 0.0057(8)
C17 0.0293(11) 0.0264(10) 0.0408(15) -0.0021(10) -0.0013(10) -0.0056(8)

loop_
_atom_type_symbol
_atom_type_description
_atom_type_scat_dispersion_real
_atom_type_scat_dispersion_imag
_atom_type_scat_source
C C 0.0181 0.0091 'International Tables Vol C Tables 4.2.6.8 and 6.1.1.4'
H H 0.0000 0.0000 'International Tables Vol C Tables 4.2.6.8 and 6.1.1.4'
N N 0.0311 0.0180 'International Tables Vol C Tables 4.2.6.8 and 6.1.1.4'
O O 0.0492 0.0322 'International Tables Vol C Tables 4.2.6.8 and 6.1.1.4'

loop_
_geom_angle_atom_site_label_1
_geom_angle_atom_site_label_2
_geom_angle_atom_site_label_3
_geom_angle
_geom_angle_site_symmetry_1
_geom_angle_site_symmetry_3
_geom_angle_publ_flag
C2 N1 C9 116.09(15) . . ?
N1 C9 C8 122.72(15) . . ?
N1 C9 C18 114.33(16) . . ?
C8 C9 C18 122.95(16) . . ?
C21 N16 C17 116.8(2) . . ?
N1 C2 C6 124.87(16) . . ?
N1 C2 C3 125.60(15) . . ?
C6 C2 C3 109.53(14) . . ?
O28 C5 C6 126.52(17) . . ?
O28 C5 C4 127.37(17) . . ?
C6 C5 C4 106.09(14) . . ?
C14 C15 C10 120.84(19) . . ?
C14 C15 H15 119.6 . . ?
C10 C15 H15 119.6 . . ?
C4 C3 C10 129.64(16) . . ?
C4 C3 C2 108.74(15) . . ?
C10 C3 C2 121.60(15) . . ?
C19 C18 C17 117.63(17) . . ?
C19 C18 C9 120.29(17) . . ?
C17 C18 C9 122.05(18) . . ?
C7 C6 C2 119.44(16) . . ?
C7 C6 C5 133.46(16) . . ?
C2 C6 C5 107.09(15) . . ?
C6 C7 C8 117.18(16) . . ?
C6 C7 H7 121.4 . . ?
C8 C7 H7 121.4 . . ?
C11 C10 C15 118.28(17) . . ?
C11 C10 C3 120.38(17) . . ?
C15 C10 C3 121.31(17) . . ?
C25 C26 C27 110.88(19) . . ?
C25 C26 H26A 109.5 . . ?
C27 C26 H26A 109.5 . . ?
C25 C26 H26B 109.5 . . ?
C27 C26 H26B 109.5 . . ?
H26A C26 H26B 108.1 . . ?
C3 C4 C22 129.32(16) . . ?
C3 C4 C5 108.49(15) . . ?
C22 C4 C5 122.19(15) . . ?
C20 C19 C18 119.5(2) . . ?
C20 C19 H19 120.3 . . ?
C18 C19 H19 120.3 . . ?
C24 C23 C22 110.33(17) . . ?
C24 C23 H23A 109.6 . . ?
C22 C23 H23A 109.6 . . ?
C24 C23 H23B 109.6 . . ?
C22 C23 H23B 109.6 . . ?
H23A C23 H23B 108.1 . . ?
C12 C11 C10 120.59(19) . . ?
C12 C11 H11 119.7 . . ?
C10 C11 H11 119.7 . . ?
C15 C14 C13 119.9(2) . . ?
C15 C14 H14 120.0 . . ?
C13 C14 H14 120.0 . . ?
C13 C12 C11 120.33(19) . . ?
C13 C12 H12 119.8 . . ?
C11 C12 H12 119.8 . . ?
C9 C8 C7 119.66(16) . . ?
C9 C8 H8 120.2 . . ?
C7 C8 H8 120.2 . . ?
C21 C20 C19 118.2(2) . . ?
C21 C20 H20 120.9 . . ?
C19 C20 H20 120.9 . . ?
C26 C27 C22 111.62(19) . . ?
C26 C27 H27A 109.3 . . ?
C22 C27 H27A 109.3 . . ?
C26 C27 H27B 109.3 . . ?
C22 C27 H27B 109.3 . . ?
H27A C27 H27B 108.0 . . ?
C25 C24 C23 110.76(18) . . ?
C25 C24 H24A 109.5 . . ?
C23 C24 H24A 109.5 . . ?
C25 C24 H24B 109.5 . . ?
C23 C24 H24B 109.5 . . ?
H24A C24 H24B 108.1 . . ?
C24 C25 C26 110.79(15) . . ?
C24 C25 H25A 109.5 . . ?
C26 C25 H25A 109.5 . . ?
C24 C25 H25B 109.5 . . ?
C26 C25 H25B 109.5 . . ?
H25A C25 H25B 108.1 . . ?
C4 C22 C27 110.49(19) . . ?
C4 C22 C23 112.83(18) . . ?
C27 C22 C23 109.91(15) . . ?
C4 C22 H22 107.8 . . ?
C27 C22 H22 107.8 . . ?
C23 C22 H22 107.8 . . ?
N16 C21 C20 124.10(18) . . ?
N16 C21 H21 118.0 . . ?
C20 C21 H21 118.0 . . ?
C12 C13 C14 120.03(19) . . ?
C12 C13 H13 120.0 . . ?
C14 C13 H13 120.0 . . ?
N16 C17 C18 123.8(2) . . ?
N16 C17 H17 118.1 . . ?
C18 C17 H17 118.1 . . ?

loop_
_geom_bond_atom_site_label_1
_geom_bond_atom_site_label_2
_geom_bond_distance
_geom_bond_site_symmetry_2
_geom_bond_publ_flag
O28 C5 1.214(2) . ?
N1 C2 1.320(2) . ?
N1 C9 1.360(2) . ?
C9 C8 1.394(3) . ?
C9 C18 1.486(2) . ?
N16 C21 1.338(3) . ?
N16 C17 1.342(3) . ?
C2 C6 1.393(2) . ?
C2 C3 1.499(2) . ?
C5 C6 1.493(2) . ?
C5 C4 1.513(3) . ?
C15 C14 1.388(3) . ?
C15 C10 1.404(3) . ?
C15 H15 0.9500 . ?
C3 C4 1.360(2) . ?
C3 C10 1.474(2) . ?
C18 C19 1.391(3) . ?
C18 C17 1.392(3) . ?
C6 C7 1.370(3) . ?
C7 C8 1.401(3) . ?
C7 H7 0.9500 . ?
C10 C11 1.403(3) . ?
C26 C25 1.525(3) . ?
C26 C27 1.531(3) . ?
C26 H26A 0.9900 . ?
C26 H26B 0.9900 . ?
C4 C22 1.505(2) . ?
C19 C20 1.384(3) . ?
C19 H19 0.9500 . ?
C23 C24 1.536(3) . ?
C23 C22 1.541(3) . ?
C23 H23A 0.9900 . ?
C23 H23B 0.9900 . ?
C11 C12 1.388(3) . ?
C11 H11 0.9500 . ?
C14 C13 1.390(3) . ?
C14 H14 0.9500 . ?
C12 C13 1.383(3) . ?
C12 H12 0.9500 . ?
C8 H8 0.9500 . ?
C20 C21 1.380(3) . ?
C20 H20 0.9500 . ?
C27 C22 1.540(3) . ?
C27 H27A 0.9900 . ?
C27 H27B 0.9900 . ?
C24 C25 1.520(4) . ?
C24 H24A 0.9900 . ?
C24 H24B 0.9900 . ?
C25 H25A 0.9900 . ?
C25 H25B 0.9900 . ?
C22 H22 1.0000 . ?
C21 H21 0.9500 . ?
C13 H13 0.9500 . ?
C17 H17 0.9500 . ?

loop_
_geom_torsion_atom_site_label_1
_geom_torsion_atom_site_label_2
_geom_torsion_atom_site_label_3
_geom_torsion_atom_site_label_4
_geom_torsion
_geom_torsion_site_symmetry_1
_geom_torsion_site_symmetry_2
_geom_torsion_site_symmetry_3
_geom_torsion_site_symmetry_4
_geom_torsion_publ_flag
C2 N1 C9 C8 1.8(3) . . . . ?
C2 N1 C9 C18 -178.2(2) . . . . ?
C9 N1 C2 C6 -0.7(4) . . . . ?
C9 N1 C2 C3 179.6(2) . . . . ?
N1 C2 C3 C4 -178.6(2) . . . . ?
C6 C2 C3 C4 1.6(3) . . . . ?
N1 C2 C3 C10 3.0(4) . . . . ?
C6 C2 C3 C10 -176.8(2) . . . . ?
N1 C9 C18 C19 -16.5(3) . . . . ?
C8 C9 C18 C19 163.6(2) . . . . ?
N1 C9 C18 C17 161.5(2) . . . . ?
C8 C9 C18 C17 -18.4(4) . . . . ?
N1 C2 C6 C7 -0.9(4) . . . . ?
C3 C2 C6 C7 178.9(2) . . . . ?
N1 C2 C6 C5 -179.9(2) . . . . ?
C3 C2 C6 C5 -0.1(3) . . . . ?
O28 C5 C6 C7 -1.5(5) . . . . ?
C4 C5 C6 C7 179.9(3) . . . . ?
O28 C5 C6 C2 177.3(3) . . . . ?
C4 C5 C6 C2 -1.2(3) . . . . ?
C2 C6 C7 C8 1.3(4) . . . . ?
C5 C6 C7 C8 -179.9(3) . . . . ?
C14 C15 C10 C11 -1.1(3) . . . . ?
C14 C15 C10 C3 -179.4(2) . . . . ?
C4 C3 C10 C11 145.0(2) . . . . ?
C2 C3 C10 C11 -37.0(3) . . . . ?
C4 C3 C10 C15 -36.7(3) . . . . ?
C2 C3 C10 C15 141.3(2) . . . . ?
C10 C3 C4 C22 -3.5(4) . . . . ?
C2 C3 C4 C22 178.2(2) . . . . ?
C10 C3 C4 C5 175.9(2) . . . . ?
C2 C3 C4 C5 -2.4(3) . . . . ?
O28 C5 C4 C3 -176.3(3) . . . . ?
C6 C5 C4 C3 2.3(3) . . . . ?
O28 C5 C4 C22 3.2(4) . . . . ?
C6 C5 C4 C22 -178.3(2) . . . . ?
C17 C18 C19 C20 0.1(4) . . . . ?
C9 C18 C19 C20 178.2(2) . . . . ?
C15 C10 C11 C12 1.3(3) . . . . ?
C3 C10 C11 C12 179.68(19) . . . . ?
C10 C15 C14 C13 0.5(3) . . . . ?
C10 C11 C12 C13 -1.1(3) . . . . ?
N1 C9 C8 C7 -1.3(4) . . . . ?
C18 C9 C8 C7 178.6(2) . . . . ?
C6 C7 C8 C9 -0.3(4) . . . . ?
C18 C19 C20 C21 -0.2(4) . . . . ?
C25 C26 C27 C22 -55.7(2) . . . . ?
C22 C23 C24 C25 58.3(2) . . . . ?
C23 C24 C25 C26 -58.0(2) . . . . ?
C27 C26 C25 C24 56.4(2) . . . . ?
C3 C4 C22 C27 108.2(3) . . . . ?
C5 C4 C22 C27 -71.2(3) . . . . ?
C3 C4 C22 C23 -128.3(3) . . . . ?
C5 C4 C22 C23 52.3(3) . . . . ?
C26 C27 C22 C4 -179.07(17) . . . . ?
C26 C27 C22 C23 55.8(2) . . . . ?
C24 C23 C22 C4 179.54(17) . . . . ?
C24 C23 C22 C27 -56.7(2) . . . . ?
C17 N16 C21 C20 -0.1(4) . . . . ?
C19 C20 C21 N16 0.3(4) . . . . ?
C11 C12 C13 C14 0.5(3) . . . . ?
C15 C14 C13 C12 -0.2(3) . . . . ?
C21 N16 C17 C18 0.0(4) . . . . ?
C19 C18 C17 N16 0.1(4) . . . . ?
C9 C18 C17 N16 -178.0(3) . . . . ?
